data_4342095
loop_
_publ_author_name
'Duan, Jingui'
'Higuchi, Masakazu'
'Kitagawa, Susumu'

_publ_section_title
;
 Predesign and systematic synthesis of 11 highly porous coordination
 polymers with unprecedented topology.
;
_journal_issue 4
_journal_name_full 'Inorganic chemistry'
_journal_page_first 1645
_journal_page_last 1649
_journal_paper_doi 10.1021/ic502643m
_journal_volume 54
_journal_year 2015
_chemical_formula_sum 'C38 H24 N O15 Zn4'
_chemical_formula_weight 996.06
_chemical_name_systematic
; 
 ? 
;
_space_group_IT_number 14
_symmetry_space_group_name_Hall '-P 2yn'
_symmetry_space_group_name_H-M 'P 1 21/n 1'
_atom_sites_solution_hydrogens geom
_atom_sites_solution_primary direct
_atom_sites_solution_secondary difmap
_audit_creation_method SHELXL-97
_cell_angle_alpha 90.00
_cell_angle_beta 93.83(3)
_cell_angle_gamma 90.00
_cell_formula_units_Z 4
_cell_length_a 10.327(2)
_cell_length_b 26.237(5)
_cell_length_c 27.756(6)
_cell_measurement_temperature 223(2)
_cell_volume 7504(3)
_computing_structure_refinement 'SHELXL-97 (Sheldrick, 1997)'
_computing_structure_solution 'SHELXS-97 (Sheldrick, 1990)'
_diffrn_ambient_temperature 223(2)
_diffrn_measured_fraction_theta_full 0.988
_diffrn_measured_fraction_theta_max 0.988
_diffrn_radiation_monochromator graphite
_diffrn_radiation_source 'fine-focus sealed tube'
_diffrn_radiation_type MoK\a
_diffrn_radiation_wavelength 0.71073
_diffrn_reflns_av_R_equivalents 0.1026
_diffrn_reflns_av_sigmaI/netI 0.0834
_diffrn_reflns_limit_h_max 12
_diffrn_reflns_limit_h_min -11
_diffrn_reflns_limit_k_max 31
_diffrn_reflns_limit_k_min -31
_diffrn_reflns_limit_l_max 33
_diffrn_reflns_limit_l_min -32
_diffrn_reflns_number 49213
_diffrn_reflns_theta_full 25.50
_diffrn_reflns_theta_max 25.50
_diffrn_reflns_theta_min 1.47
_exptl_absorpt_coefficient_mu 1.301
_exptl_absorpt_correction_T_max 0.8809
_exptl_absorpt_correction_T_min 0.8809
_exptl_crystal_density_diffrn 0.882
_exptl_crystal_density_method 'not measured'
_exptl_crystal_F_000 1996
_exptl_crystal_size_max 0.10
_exptl_crystal_size_mid 0.10
_exptl_crystal_size_min 0.10
_platon_squeeze_details
;
;
_refine_diff_density_max 1.779
_refine_diff_density_min -1.386
_refine_diff_density_rms 0.154
_refine_ls_extinction_coef 0.00049(14)
_refine_ls_extinction_expression Fc^*^=kFc[1+0.001xFc^2^\l^3^/sin(2\q)]^-1/4^
_refine_ls_extinction_method SHELXL
_refine_ls_goodness_of_fit_ref 1.025
_refine_ls_hydrogen_treatment mixed
_refine_ls_matrix_type full
_refine_ls_number_parameters 536
_refine_ls_number_reflns 13811
_refine_ls_number_restraints 539
_refine_ls_restrained_S_all 1.017
_refine_ls_R_factor_all 0.0844
_refine_ls_R_factor_gt 0.0737
_refine_ls_shift/su_max 0.001
_refine_ls_shift/su_mean 0.000
_refine_ls_structure_factor_coef Fsqd
_refine_ls_weighting_details 'calc w=1/[\s^2^(Fo^2^)+(0.1585P)^2^+0.0000P] where P=(Fo^2^+2Fc^2^)/3'
_refine_ls_weighting_scheme calc
_refine_ls_wR_factor_gt 0.2232
_refine_ls_wR_factor_ref 0.2405
_reflns_number_gt 10767
_reflns_number_total 13811
_reflns_threshold_expression >2sigma(I)
_cod_data_source_file ic502643m_si_004.cif
_cod_data_source_block Ib
_cod_depositor_comments 'Adding full bibliography for 4342086--4342096.cif.'
_cod_original_sg_symbol_Hall -P2yn
_cod_original_sg_symbol_H-M P21/n
_cod_database_code 4342095

loop_
_symmetry_equiv_pos_as_xyz
'x, y, z'
'-x+1/2, y+1/2, -z+1/2'
'-x, -y, -z'
'x-1/2, -y-1/2, z-1/2'

loop_
_atom_site_label
_atom_site_type_symbol
_atom_site_fract_x
_atom_site_fract_y
_atom_site_fract_z
_atom_site_U_iso_or_equiv
_atom_site_adp_type
_atom_site_occupancy
_atom_site_symmetry_multiplicity
_atom_site_calc_flag
_atom_site_refinement_flags
_atom_site_disorder_assembly
_atom_site_disorder_group
C1 C 0.2926(4) 0.87824(17) 0.31289(14) 0.0258(8) Uani 1 1 d U . .
C2 C 0.4140(4) 0.90324(17) 0.29691(15) 0.0261(8) Uani 1 1 d U . .
C3 C 0.5311(4) 0.87712(18) 0.30512(15) 0.0286(9) Uani 1 1 d U . .
H3 H 0.5328 0.8443 0.3187 0.034 Uiso 1 1 calc R . .
C4 C 0.6450(4) 0.90036(17) 0.29302(15) 0.0252(8) Uani 1 1 d U . .
C5 C 0.6418(4) 0.94856(17) 0.27381(15) 0.0275(9) Uani 1 1 d U . .
H5 H 0.7200 0.9641 0.2664 0.033 Uiso 1 1 calc R . .
C6 C 0.5262(4) 0.97482(18) 0.26510(15) 0.0298(9) Uani 1 1 d U . .
C7 C 0.4123(4) 0.95273(18) 0.27647(16) 0.0315(9) Uani 1 1 d U . .
H7 H 0.3334 0.9703 0.2708 0.038 Uiso 1 1 calc R . .
C8 C 0.7695(4) 0.87165(16) 0.30436(14) 0.0244(8) Uani 1 1 d U . .
C9 C 0.5249(4) 1.02623(19) 0.24391(16) 0.0342(10) Uani 1 1 d U . .
C10 C 0.6251(5) 1.0607(2) 0.25265(19) 0.0419(12) Uani 1 1 d U . .
H10 H 0.6980 1.0503 0.2723 0.050 Uiso 1 1 calc R . .
C11 C 0.6239(5) 1.1097(2) 0.23399(19) 0.0400(11) Uani 1 1 d U . .
H11 H 0.6953 1.1315 0.2403 0.048 Uiso 1 1 calc R . .
C12 C 0.5153(4) 1.12624(19) 0.20570(18) 0.0355(10) Uani 1 1 d U . .
C13 C 0.4158(5) 1.0929(2) 0.19536(18) 0.0393(11) Uani 1 1 d U . .
H13 H 0.3432 1.1036 0.1757 0.047 Uiso 1 1 calc R . .
C14 C 0.4200(5) 1.0439(2) 0.21327(19) 0.0416(12) Uani 1 1 d U . .
H14 H 0.3509 1.0216 0.2048 0.050 Uiso 1 1 calc R . .
C15 C 0.5096(4) 1.17977(18) 0.18654(15) 0.0307(9) Uani 1 1 d U . .
C16 C 0.3143(4) 0.75369(17) 0.43105(15) 0.0254(8) Uani 1 1 d U . .
C17 C 0.4440(4) 0.74665(18) 0.45940(15) 0.0272(9) Uani 1 1 d U . .
C18 C 0.4527(4) 0.7403(2) 0.50982(16) 0.0335(10) Uani 1 1 d U . .
H18 H 0.3766 0.7374 0.5264 0.040 Uiso 1 1 calc R . .
C19 C 0.5701(4) 0.73838(19) 0.53471(16) 0.0313(10) Uani 1 1 d U . .
C20 C 0.6843(4) 0.7444(2) 0.51082(17) 0.0355(10) Uani 1 1 d U . .
H20 H 0.7653 0.7445 0.5284 0.043 Uiso 1 1 calc R . .
C21 C 0.6775(4) 0.75018(18) 0.46177(15) 0.0259(9) Uani 1 1 d U . .
C22 C 0.5564(4) 0.74998(17) 0.43510(14) 0.0231(8) Uani 1 1 d U . .
H22 H 0.5521 0.7521 0.4012 0.028 Uiso 1 1 calc R . .
C23 C 0.7969(4) 0.75715(18) 0.43435(15) 0.0274(9) Uani 1 1 d U . .
C24 C 0.5780(4) 0.7330(2) 0.58914(17) 0.0372(11) Uani 1 1 d U . .
C25 C 0.4904(6) 0.7014(3) 0.61061(19) 0.0523(15) Uani 1 1 d U . .
H25 H 0.4252 0.6841 0.5918 0.063 Uiso 1 1 calc R . .
C26 C 0.5015(6) 0.6958(3) 0.6613(2) 0.0608(17) Uani 1 1 d U . .
H26 H 0.4471 0.6729 0.6763 0.073 Uiso 1 1 calc R . .
C27 C 0.5922(5) 0.7240(2) 0.68924(17) 0.0406(12) Uani 1 1 d U . .
C28 C 0.6761(6) 0.7544(3) 0.66769(19) 0.0514(14) Uani 1 1 d U . .
H28 H 0.7405 0.7719 0.6866 0.062 Uiso 1 1 calc R . .
C29 C 0.6688(5) 0.7602(3) 0.61760(18) 0.0495(14) Uani 1 1 d U . .
H29 H 0.7257 0.7826 0.6032 0.059 Uiso 1 1 calc R . .
C30 C 0.5962(5) 0.7162(3) 0.74322(18) 0.0459(13) Uani 1 1 d U . .
C31 C 0.0416(5) 0.9087(2) 0.44196(19) 0.0446(12) Uani 1 1 d U . .
C32 C 0.0194(6) 0.9569(3) 0.4718(2) 0.0595(15) Uani 1 1 d U A .
C33 C 0.0967(8) 0.9630(3) 0.5165(3) 0.0766(19) Uani 1 1 d U . .
C34 C -0.0754(6) 0.9934(2) 0.4553(2) 0.0762(19) Uani 1 1 d U . .
C37 C 0.6812(6) 0.8912(2) 0.4277(2) 0.173(6) Uani 1 1 d RU A .
H37A H 0.6614 0.8648 0.4038 0.260 Uiso 1 1 calc R . .
H37B H 0.7704 0.8876 0.4406 0.260 Uiso 1 1 calc R . .
H37C H 0.6697 0.9244 0.4127 0.260 Uiso 1 1 calc R . .
C38 C 0.4386(6) 0.8826(2) 0.4395(2) 0.172(6) Uani 1 1 d RU A .
H38A H 0.4123 0.9165 0.4288 0.259 Uiso 1 1 calc R . .
H38B H 0.3748 0.8688 0.4600 0.259 Uiso 1 1 calc R . .
H38C H 0.4451 0.8607 0.4116 0.259 Uiso 1 1 calc R . .
C35A C -0.1759(11) 0.9894(5) 0.4060(4) 0.046(3) Uani 0.475(10) 1 d PU A 1
H35A H -0.1676 0.9602 0.3869 0.055 Uiso 0.475(10) 1 d PR A 1
C36A C -0.2702(12) 1.0233(5) 0.3920(5) 0.054(3) Uani 0.475(10) 1 d PU A 1
H36A H -0.3148 1.0108 0.3625 0.080 Uiso 0.475(10) 1 d PR A 1
C35B C 0.2167(11) 0.9240(5) 0.5397(4) 0.059(3) Uani 0.525(10) 1 d PU A 2
H35B H 0.2270 0.8928 0.5238 0.071 Uiso 0.525(10) 1 d PR A 2
C36B C 0.3067(10) 0.9343(4) 0.5835(4) 0.108(6) Uani 0.525(10) 1 d PU A 2
H36D H 0.3656 0.9057 0.5887 0.162 Uiso 0.525(10) 1 d PR A 2
N1 N 0.5849(10) 0.8858(4) 0.4709(4) 0.190(5) Uani 1 1 d RU . .
H1A H 0.5902 0.9134 0.4909 0.228 Uiso 1 1 calc R . .
H1B H 0.6017 0.8571 0.4886 0.228 Uiso 1 1 calc R . .
O1 O 0.0405(2) 0.80457(10) 0.36387(9) 0.0170(5) Uani 1 1 d U . .
O2 O 0.1860(3) 0.90404(13) 0.30647(12) 0.0323(7) Uani 1 1 d U . .
O3 O 0.3022(3) 0.83548(14) 0.33288(12) 0.0386(8) Uani 1 1 d U . .
O4 O 0.7592(3) 0.82370(13) 0.30962(11) 0.0335(7) Uani 1 1 d U . .
O5 O 0.8724(3) 0.89784(12) 0.30829(11) 0.0285(6) Uani 1 1 d U . .
O6 O 0.6093(3) 1.20771(13) 0.19801(12) 0.0364(7) Uani 1 1 d U . .
O7 O 0.4120(3) 1.19412(13) 0.16214(12) 0.0371(8) Uani 1 1 d U . .
O8 O 0.3108(3) 0.74510(12) 0.38713(10) 0.0257(6) Uani 1 1 d U . .
O9 O 0.2195(3) 0.76708(13) 0.45508(12) 0.0317(7) Uani 1 1 d U . .
O10 O 0.7849(3) 0.75318(14) 0.39038(11) 0.0369(8) Uani 1 1 d U . .
O11 O 0.9017(3) 0.76816(14) 0.45928(12) 0.0340(8) Uani 1 1 d U . .
O12 O 0.6877(4) 0.74106(16) 0.76649(13) 0.0449(9) Uani 1 1 d U . .
O13 O 0.5133(5) 0.6921(2) 0.76142(15) 0.0740(15) Uani 1 1 d U . .
O14 O 0.0559(4) 0.86875(15) 0.46252(13) 0.0469(9) Uani 1 1 d U . .
O15 O 0.0416(3) 0.91755(15) 0.39772(13) 0.0441(8) Uani 1 1 d U . .
Zn1 Zn 0.18180(4) 0.767529(18) 0.336717(16) 0.01992(16) Uani 1 1 d U . .
Zn2 Zn -0.11281(4) 0.773265(19) 0.332621(17) 0.02112(16) Uani 1 1 d U . .
Zn3 Zn 0.05457(4) 0.799833(19) 0.432612(16) 0.02232(16) Uani 1 1 d U . .
Zn4 Zn 0.04111(4) 0.87264(2) 0.336561(18) 0.02864(17) Uani 1 1 d U . .

loop_
_atom_site_aniso_label
_atom_site_aniso_U_11
_atom_site_aniso_U_22
_atom_site_aniso_U_33
_atom_site_aniso_U_23
_atom_site_aniso_U_13
_atom_site_aniso_U_12
C1 0.023(2) 0.030(2) 0.0251(19) 0.0009(16) 0.0060(16) -0.0029(16)
C2 0.0220(19) 0.030(2) 0.0270(19) 0.0002(16) 0.0027(16) -0.0046(16)
C3 0.023(2) 0.031(2) 0.032(2) 0.0078(17) 0.0050(16) 0.0024(16)
C4 0.0181(18) 0.032(2) 0.0259(19) 0.0014(16) 0.0030(15) 0.0001(16)
C5 0.0231(19) 0.027(2) 0.033(2) 0.0036(17) 0.0016(16) -0.0027(16)
C6 0.026(2) 0.032(2) 0.032(2) 0.0048(17) 0.0015(17) -0.0028(17)
C7 0.025(2) 0.036(2) 0.034(2) 0.0027(18) -0.0002(17) 0.0049(17)
C8 0.024(2) 0.023(2) 0.0263(19) -0.0020(15) 0.0009(16) 0.0040(15)
C9 0.032(2) 0.033(2) 0.037(2) 0.0052(19) -0.0016(18) 0.0054(18)
C10 0.030(2) 0.040(3) 0.054(3) 0.015(2) -0.008(2) -0.001(2)
C11 0.030(2) 0.037(3) 0.053(3) 0.013(2) -0.005(2) -0.0036(19)
C12 0.031(2) 0.035(3) 0.040(2) 0.009(2) -0.0007(19) -0.0021(18)
C13 0.040(3) 0.034(3) 0.042(3) 0.006(2) -0.006(2) 0.003(2)
C14 0.032(2) 0.040(3) 0.051(3) 0.013(2) -0.007(2) -0.003(2)
C15 0.036(2) 0.030(2) 0.026(2) -0.0004(17) 0.0034(18) 0.0058(18)
C16 0.023(2) 0.031(2) 0.0214(19) -0.0010(16) -0.0014(15) -0.0001(16)
C17 0.0210(19) 0.038(2) 0.0226(19) 0.0036(17) -0.0014(16) -0.0024(17)
C18 0.027(2) 0.049(3) 0.026(2) 0.0021(19) 0.0078(17) -0.0016(19)
C19 0.024(2) 0.047(3) 0.023(2) 0.0006(18) 0.0040(17) -0.0013(18)
C20 0.026(2) 0.053(3) 0.027(2) 0.003(2) -0.0012(18) 0.001(2)
C21 0.0174(19) 0.038(2) 0.0226(19) 0.0030(17) 0.0026(15) 0.0026(16)
C22 0.0216(19) 0.030(2) 0.0175(18) -0.0016(15) -0.0028(15) -0.0007(16)
C23 0.022(2) 0.037(2) 0.023(2) 0.0006(17) 0.0012(16) 0.0000(17)
C24 0.026(2) 0.059(3) 0.026(2) 0.005(2) 0.0011(18) -0.005(2)
C25 0.052(3) 0.073(4) 0.032(2) 0.006(2) 0.001(2) -0.020(3)
C26 0.059(3) 0.085(5) 0.039(3) 0.005(3) 0.007(3) -0.021(3)
C27 0.036(3) 0.058(3) 0.028(2) 0.001(2) 0.0018(19) -0.001(2)
C28 0.051(3) 0.071(4) 0.032(2) 0.000(2) 0.000(2) -0.011(3)
C29 0.047(3) 0.074(4) 0.028(2) 0.000(2) 0.001(2) -0.016(3)
C30 0.041(3) 0.068(4) 0.029(2) 0.004(2) 0.004(2) -0.001(2)
C31 0.049(3) 0.045(3) 0.041(2) -0.009(2) 0.013(2) -0.001(2)
C32 0.078(4) 0.047(3) 0.057(3) -0.011(3) 0.026(3) -0.003(3)
C33 0.101(5) 0.061(4) 0.070(4) -0.011(3) 0.021(3) -0.003(4)
C34 0.101(5) 0.059(4) 0.071(4) -0.010(3) 0.023(3) 0.008(4)
C37 0.182(10) 0.193(13) 0.141(10) 0.038(10) -0.025(7) -0.035(11)
C38 0.159(9) 0.158(12) 0.200(13) -0.013(10) 0.009(8) 0.017(9)
C35A 0.056(6) 0.044(6) 0.038(5) -0.009(4) 0.010(4) 0.015(4)
C36A 0.048(6) 0.058(8) 0.054(6) -0.013(6) 0.000(5) 0.008(5)
C35B 0.060(6) 0.060(6) 0.058(6) -0.023(5) 0.006(4) -0.005(5)
C36B 0.117(11) 0.124(14) 0.081(9) -0.028(9) -0.004(7) -0.002(10)
N1 0.194(7) 0.165(9) 0.210(9) 0.008(7) 0.014(6) -0.009(7)
O1 0.0140(12) 0.0235(14) 0.0136(12) -0.0018(9) 0.0009(10) 0.0017(10)
O2 0.0197(14) 0.0362(18) 0.0413(17) 0.0039(14) 0.0034(12) 0.0032(12)
O3 0.0277(15) 0.0394(19) 0.0488(19) 0.0112(15) 0.0039(14) -0.0021(14)
O4 0.0279(15) 0.0344(18) 0.0384(17) 0.0037(14) 0.0028(13) 0.0007(13)
O5 0.0217(14) 0.0271(16) 0.0365(16) 0.0050(13) 0.0007(12) 0.0026(12)
O6 0.0337(17) 0.0346(18) 0.0408(18) 0.0083(14) 0.0027(14) -0.0017(14)
O7 0.0376(18) 0.0357(19) 0.0370(17) 0.0006(14) -0.0052(14) 0.0038(14)
O8 0.0239(14) 0.0340(17) 0.0186(13) -0.0006(12) -0.0028(11) -0.0009(12)
O9 0.0221(15) 0.045(2) 0.0282(16) 0.0034(13) 0.0051(13) 0.0018(13)
O10 0.0317(17) 0.050(2) 0.0291(16) -0.0013(15) 0.0060(13) -0.0039(15)
O11 0.0211(15) 0.051(2) 0.0304(17) 0.0021(14) 0.0011(13) 0.0005(13)
O12 0.046(2) 0.058(2) 0.0307(17) 0.0006(16) 0.0004(15) 0.0010(17)
O13 0.086(3) 0.096(4) 0.038(2) 0.010(2) -0.001(2) -0.031(3)
O14 0.061(2) 0.040(2) 0.0403(19) -0.0114(16) 0.0078(17) 0.0042(17)
O15 0.049(2) 0.041(2) 0.0419(18) -0.0064(15) 0.0018(16) 0.0083(16)
Zn1 0.0176(3) 0.0254(3) 0.0166(3) -0.00239(16) 0.00038(19) 0.00203(17)
Zn2 0.0192(3) 0.0229(3) 0.0210(3) -0.00268(16) -0.00065(19) 0.00061(17)
Zn3 0.0190(3) 0.0287(3) 0.0194(3) -0.00259(17) 0.00215(19) -0.00004(17)
Zn4 0.0207(3) 0.0276(3) 0.0376(3) 0.0031(2) 0.0022(2) -0.00013(18)

loop_
_atom_type_symbol
_atom_type_description
_atom_type_scat_dispersion_real
_atom_type_scat_dispersion_imag
_atom_type_scat_source
C C 0.0033 0.0016 'International Tables Vol C Tables 4.2.6.8 and 6.1.1.4'
H H 0.0000 0.0000 'International Tables Vol C Tables 4.2.6.8 and 6.1.1.4'
N N 0.0061 0.0033 'International Tables Vol C Tables 4.2.6.8 and 6.1.1.4'
O O 0.0106 0.0060 'International Tables Vol C Tables 4.2.6.8 and 6.1.1.4'
Zn Zn 0.2839 1.4301 'International Tables Vol C Tables 4.2.6.8 and 6.1.1.4'

loop_
_geom_angle_atom_site_label_1
_geom_angle_atom_site_label_2
_geom_angle_atom_site_label_3
_geom_angle
_geom_angle_site_symmetry_1
_geom_angle_site_symmetry_3
O3 C1 O2 124.8(4) . .
O3 C1 C2 118.5(4) . .
O2 C1 C2 116.6(4) . .
C3 C2 C7 120.2(4) . .
C3 C2 C1 117.8(4) . .
C7 C2 C1 121.9(4) . .
C4 C3 C2 119.0(4) . .
C4 C3 H3 120.5 . .
C2 C3 H3 120.5 . .
C5 C4 C3 120.1(4) . .
C5 C4 C8 122.7(4) . .
C3 C4 C8 117.1(4) . .
C4 C5 C6 121.6(4) . .
C4 C5 H5 119.2 . .
C6 C5 H5 119.2 . .
C7 C6 C5 119.6(4) . .
C7 C6 C9 119.7(4) . .
C5 C6 C9 120.7(4) . .
C6 C7 C2 119.6(4) . .
C6 C7 H7 120.2 . .
C2 C7 H7 120.2 . .
O5 C8 O4 127.1(4) . .
O5 C8 C4 116.6(4) . .
O4 C8 C4 116.3(4) . .
C10 C9 C14 115.2(4) . .
C10 C9 C6 122.8(4) . .
C14 C9 C6 121.9(4) . .
C9 C10 C11 123.6(4) . .
C9 C10 H10 118.2 . .
C11 C10 H10 118.2 . .
C10 C11 C12 119.0(5) . .
C10 C11 H11 120.5 . .
C12 C11 H11 120.5 . .
C13 C12 C11 119.0(5) . .
C13 C12 C15 120.9(4) . .
C11 C12 C15 120.1(4) . .
C12 C13 C14 121.1(5) . .
C12 C13 H13 119.4 . .
C14 C13 H13 119.4 . .
C13 C14 C9 121.9(5) . .
C13 C14 H14 119.0 . .
C9 C14 H14 119.0 . .
O7 C15 O6 124.9(4) . .
O7 C15 C12 119.4(4) . .
O6 C15 C12 115.7(4) . .
O8 C16 O9 126.5(4) . .
O8 C16 C17 117.1(4) . .
O9 C16 C17 116.5(4) . .
C22 C17 C18 119.5(4) . .
C22 C17 C16 118.6(4) . .
C18 C17 C16 121.7(4) . .
C19 C18 C17 120.4(4) . .
C19 C18 H18 119.8 . .
C17 C18 H18 119.8 . .
C18 C19 C20 120.5(4) . .
C18 C19 C24 119.9(4) . .
C20 C19 C24 119.5(4) . .
C21 C20 C19 119.7(4) . .
C21 C20 H20 120.2 . .
C19 C20 H20 120.2 . .
C20 C21 C22 120.5(4) . .
C20 C21 C23 121.9(4) . .
C22 C21 C23 117.6(4) . .
C17 C22 C21 119.2(4) . .
C17 C22 H22 120.4 . .
C21 C22 H22 120.4 . .
O10 C23 O11 125.9(4) . .
O10 C23 C21 117.6(4) . .
O11 C23 C21 116.5(4) . .
C29 C24 C25 119.9(5) . .
C29 C24 C19 120.7(4) . .
C25 C24 C19 119.3(4) . .
C24 C25 C26 118.4(5) . .
C24 C25 H25 120.8 . .
C26 C25 H25 120.8 . .
C27 C26 C25 120.6(6) . .
C27 C26 H26 119.7 . .
C25 C26 H26 119.7 . .
C28 C27 C26 119.8(5) . .
C28 C27 C30 123.0(5) . .
C26 C27 C30 117.1(5) . .
C27 C28 C29 120.9(5) . .
C27 C28 H28 119.6 . .
C29 C28 H28 119.6 . .
C24 C29 C28 120.1(5) . .
C24 C29 H29 119.9 . .
C28 C29 H29 119.9 . .
O13 C30 O12 125.1(5) . .
O13 C30 C27 121.0(5) . .
O12 C30 C27 113.7(5) . .
O14 C31 O15 128.5(5) . .
O14 C31 C32 118.8(5) . .
O15 C31 C32 112.7(5) . .
C34 C32 C33 122.2(6) . .
C34 C32 C31 120.3(6) . .
C33 C32 C31 117.5(6) . .
C34 C33 C32 118.0(7) 3_576 .
C34 C33 C35B 114.5(7) 3_576 .
C32 C33 C35B 127.5(7) . .
C33 C34 C32 119.8(6) 3_576 .
C33 C34 C35A 113.2(7) 3_576 .
C32 C34 C35A 126.9(6) . .
N1 C37 H37A 109.5 . .
N1 C37 H37B 109.5 . .
H37A C37 H37B 109.5 . .
N1 C37 H37C 109.5 . .
H37A C37 H37C 109.5 . .
H37B C37 H37C 109.5 . .
N1 C38 H38A 109.5 . .
N1 C38 H38B 109.5 . .
H38A C38 H38B 109.5 . .
N1 C38 H38C 109.5 . .
H38A C38 H38C 109.5 . .
H38B C38 H38C 109.5 . .
C36A C35A C34 126.2(9) . .
C36A C35A H35A 117.7 . .
C34 C35A H35A 116.0 . .
C35A C36A H36A 108.1 . .
C36B C35B C33 126.4(9) . .
C36B C35B H35B 116.9 . .
C33 C35B H35B 116.7 . .
C35B C36B H36D 109.2 . .
C37 N1 C38 101.1(7) . .
C37 N1 H1A 111.5 . .
C38 N1 H1A 111.5 . .
C37 N1 H1B 111.5 . .
C38 N1 H1B 111.5 . .
H1A N1 H1B 109.4 . .
Zn3 O1 Zn2 115.19(13) . .
Zn3 O1 Zn4 116.66(13) . .
Zn2 O1 Zn4 103.84(12) . .
Zn3 O1 Zn1 110.23(12) . .
Zn2 O1 Zn1 103.08(12) . .
Zn4 O1 Zn1 106.64(12) . .
C1 O2 Zn4 113.0(3) . .
C1 O3 Zn1 136.5(3) . .
C8 O4 Zn2 130.6(3) . 1_655
C8 O5 Zn4 124.5(3) . 1_655
C15 O6 Zn2 116.1(3) . 2
C15 O7 Zn1 128.0(3) . 2
C16 O8 Zn1 128.6(3) . .
C16 O9 Zn3 129.4(3) . .
C23 O10 Zn2 137.4(3) . 1_655
C23 O11 Zn3 124.2(3) . 1_655
C30 O12 Zn1 111.7(3) . 4_676
C31 O14 Zn3 126.8(4) . .
C31 O15 Zn4 134.5(4) . .
O1 Zn1 O8 111.43(11) . .
O1 Zn1 O12 120.96(14) . 4_575
O8 Zn1 O12 127.55(14) . 4_575
O1 Zn1 O7 95.23(12) . 2_545
O8 Zn1 O7 90.34(13) . 2_545
O12 Zn1 O7 87.48(15) 4_575 2_545
O1 Zn1 O3 93.17(12) . .
O8 Zn1 O3 85.28(13) . .
O12 Zn1 O3 89.42(15) 4_575 .
O7 Zn1 O3 171.49(13) 2_545 .
O1 Zn1 Zn2 38.34(8) . .
O8 Zn1 Zn2 132.31(9) . .
O12 Zn1 Zn2 93.76(11) 4_575 .
O7 Zn1 Zn2 66.14(9) 2_545 .
O3 Zn1 Zn2 122.02(9) . .
O1 Zn1 Zn4 36.61(8) . .
O8 Zn1 Zn4 124.19(9) . .
O12 Zn1 Zn4 98.35(12) 4_575 .
O7 Zn1 Zn4 125.46(9) 2_545 .
O3 Zn1 Zn4 62.85(9) . .
Zn2 Zn1 Zn4 59.403(15) . .
O6 Zn2 O1 122.64(12) 2_545 .
O6 Zn2 O4 119.73(14) 2_545 1_455
O1 Zn2 O4 112.03(12) . 1_455
O6 Zn2 O10 98.17(15) 2_545 1_455
O1 Zn2 O10 101.99(12) . 1_455
O4 Zn2 O10 93.28(13) 1_455 1_455
O6 Zn2 Zn1 85.63(10) 2_545 .
O1 Zn2 Zn1 38.57(8) . .
O4 Zn2 Zn1 134.53(9) 1_455 .
O10 Zn2 Zn1 121.70(10) 1_455 .
O6 Zn2 Zn4 139.12(10) 2_545 .
O1 Zn2 Zn4 38.12(8) . .
O4 Zn2 Zn4 76.80(10) 1_455 .
O10 Zn2 Zn4 119.12(10) 1_455 .
Zn1 Zn2 Zn4 61.544(16) . .
O1 Zn3 O11 113.18(13) . 1_455
O1 Zn3 O9 110.55(12) . .
O11 Zn3 O9 113.21(14) 1_455 .
O1 Zn3 O14 110.86(14) . .
O11 Zn3 O14 102.11(16) 1_455 .
O9 Zn3 O14 106.41(16) . .
O1 Zn4 O2 125.48(12) . .
O1 Zn4 O5 115.94(12) . 1_455
O2 Zn4 O5 111.76(13) . 1_455
O1 Zn4 O15 101.76(13) . .
O2 Zn4 O15 98.72(15) . .
O5 Zn4 O15 95.12(14) 1_455 .
O1 Zn4 Zn2 38.04(8) . .
O2 Zn4 Zn2 139.49(10) . .
O5 Zn4 Zn2 80.12(9) 1_455 .
O15 Zn4 Zn2 119.30(11) . .
O1 Zn4 Zn1 36.75(8) . .
O2 Zn4 Zn1 90.20(10) . .
O5 Zn4 Zn1 134.03(9) 1_455 .
O15 Zn4 Zn1 121.86(10) . .
Zn2 Zn4 Zn1 59.05(2) . .

loop_
_geom_bond_atom_site_label_1
_geom_bond_atom_site_label_2
_geom_bond_distance
_geom_bond_site_symmetry_2
C1 O3 1.253(5) .
C1 O2 1.295(5) .
C1 C2 1.507(6) .
C2 C3 1.396(6) .
C2 C7 1.417(6) .
C3 C4 1.386(6) .
C3 H3 0.9400 .
C4 C5 1.372(6) .
C4 C8 1.505(6) .
C5 C6 1.386(6) .
C5 H5 0.9400 .
C6 C7 1.367(6) .
C6 C9 1.471(6) .
C7 H7 0.9400 .
C8 O5 1.265(5) .
C8 O4 1.272(5) .
C9 C10 1.384(7) .
C9 C14 1.410(6) .
C10 C11 1.386(7) .
C10 H10 0.9400 .
C11 C12 1.395(7) .
C11 H11 0.9400 .
C12 C13 1.365(7) .
C12 C15 1.502(6) .
C13 C14 1.378(7) .
C13 H13 0.9400 .
C14 H14 0.9400 .
C15 O7 1.235(5) .
C15 O6 1.286(6) .
C16 O8 1.238(5) .
C16 O9 1.270(5) .
C16 C17 1.519(6) .
C17 C22 1.384(6) .
C17 C18 1.406(6) .
C18 C19 1.356(7) .
C18 H18 0.9400 .
C19 C20 1.400(6) .
C19 C24 1.514(6) .
C20 C21 1.367(6) .
C20 H20 0.9400 .
C21 C22 1.410(6) .
C21 C23 1.503(6) .
C22 H22 0.9400 .
C23 O10 1.223(5) .
C23 O11 1.278(5) .
C24 C29 1.383(7) .
C24 C25 1.391(7) .
C25 C26 1.412(8) .
C25 H25 0.9400 .
C26 C27 1.387(8) .
C26 H26 0.9400 .
C27 C28 1.346(8) .
C27 C30 1.510(7) .
C28 C29 1.396(7) .
C28 H28 0.9400 .
C29 H29 0.9400 .
C30 O13 1.203(7) .
C30 O12 1.286(7) .
C31 O14 1.198(7) .
C31 O15 1.250(6) .
C31 C32 1.538(8) .
C32 C34 1.422(9) .
C32 C33 1.440(10) .
C33 C34 1.412(9) 3_576
C33 C35B 1.699(15) .
C34 C33 1.412(9) 3_576
C34 C35A 1.666(13) .
C37 N1 1.616(12) .
C37 H37A 0.9700 .
C37 H37B 0.9700 .
C37 H37C 0.9700 .
C38 N1 1.696(12) .
C38 H38A 0.9700 .
C38 H38B 0.9700 .
C38 H38C 0.9700 .
C35A C36A 1.356(16) .
C35A H35A 0.9400 .
C36A H36A 0.9700 .
C35B C36B 1.505(16) .
C35B H35B 0.9400 .
C36B H36D 0.9700 .
N1 H1A 0.9100 .
N1 H1B 0.9100 .
O1 Zn3 1.908(3) .
O1 Zn2 1.937(3) .
O1 Zn4 1.940(3) .
O1 Zn1 1.947(3) .
O2 Zn4 1.944(3) .
O3 Zn1 2.180(3) .
O4 Zn2 1.947(3) 1_655
O5 Zn4 1.976(3) 1_655
O6 Zn2 1.920(3) 2
O7 Zn1 2.157(3) 2
O8 Zn1 1.957(3) .
O9 Zn3 1.972(3) .
O10 Zn2 2.047(3) 1_655
O11 Zn3 1.971(3) 1_655
O12 Zn1 1.967(4) 4_676
O14 Zn3 1.989(4) .
O15 Zn4 2.066(4) .
Zn1 O12 1.967(4) 4_575
Zn1 O7 2.157(3) 2_545
Zn1 Zn2 3.0407(9) .
Zn1 Zn4 3.1171(8) .
Zn2 O6 1.920(3) 2_545
Zn2 O4 1.947(3) 1_455
Zn2 O10 2.047(3) 1_455
Zn2 Zn4 3.0519(8) .
Zn3 O11 1.971(3) 1_455
Zn4 O5 1.976(3) 1_455

loop_
_geom_torsion_atom_site_label_1
_geom_torsion_atom_site_label_2
_geom_torsion_atom_site_label_3
_geom_torsion_atom_site_label_4
_geom_torsion
_geom_torsion_site_symmetry_1
_geom_torsion_site_symmetry_4
O3 C1 C2 C3 0.3(6) . .
O2 C1 C2 C3 177.6(4) . .
O3 C1 C2 C7 -176.5(4) . .
O2 C1 C2 C7 0.8(6) . .
C7 C2 C3 C4 0.0(6) . .
C1 C2 C3 C4 -176.7(4) . .
C2 C3 C4 C5 0.8(6) . .
C2 C3 C4 C8 177.6(4) . .
C3 C4 C5 C6 -1.3(7) . .
C8 C4 C5 C6 -177.9(4) . .
C4 C5 C6 C7 1.0(7) . .
C4 C5 C6 C9 -179.2(4) . .
C5 C6 C7 C2 -0.1(7) . .
C9 C6 C7 C2 -179.9(4) . .
C3 C2 C7 C6 -0.4(7) . .
C1 C2 C7 C6 176.3(4) . .
C5 C4 C8 O5 19.0(6) . .
C3 C4 C8 O5 -157.7(4) . .
C5 C4 C8 O4 -161.9(4) . .
C3 C4 C8 O4 21.3(6) . .
C7 C6 C9 C10 147.1(5) . .
C5 C6 C9 C10 -32.7(7) . .
C7 C6 C9 C14 -32.5(7) . .
C5 C6 C9 C14 147.7(5) . .
C14 C9 C10 C11 1.4(8) . .
C6 C9 C10 C11 -178.3(5) . .
C9 C10 C11 C12 1.5(9) . .
C10 C11 C12 C13 -3.0(8) . .
C10 C11 C12 C15 177.8(5) . .
C11 C12 C13 C14 1.5(8) . .
C15 C12 C13 C14 -179.3(5) . .
C12 C13 C14 C9 1.6(8) . .
C10 C9 C14 C13 -2.9(8) . .
C6 C9 C14 C13 176.7(5) . .
C13 C12 C15 O7 1.9(7) . .
C11 C12 C15 O7 -178.9(5) . .
C13 C12 C15 O6 -179.2(4) . .
C11 C12 C15 O6 0.0(7) . .
O8 C16 C17 C22 23.6(6) . .
O9 C16 C17 C22 -157.5(4) . .
O8 C16 C17 C18 -160.7(4) . .
O9 C16 C17 C18 18.2(7) . .
C22 C17 C18 C19 1.2(8) . .
C16 C17 C18 C19 -174.4(5) . .
C17 C18 C19 C20 2.2(8) . .
C17 C18 C19 C24 178.3(5) . .
C18 C19 C20 C21 -2.7(8) . .
C24 C19 C20 C21 -178.9(5) . .
C19 C20 C21 C22 -0.1(8) . .
C19 C20 C21 C23 179.6(5) . .
C18 C17 C22 C21 -4.0(7) . .
C16 C17 C22 C21 171.8(4) . .
C20 C21 C22 C17 3.5(7) . .
C23 C21 C22 C17 -176.3(4) . .
C20 C21 C23 O10 167.6(5) . .
C22 C21 C23 O10 -12.7(7) . .
C20 C21 C23 O11 -14.3(7) . .
C22 C21 C23 O11 165.4(4) . .
C18 C19 C24 C29 -139.5(6) . .
C20 C19 C24 C29 36.7(8) . .
C18 C19 C24 C25 38.7(8) . .
C20 C19 C24 C25 -145.1(6) . .
C29 C24 C25 C26 -3.4(9) . .
C19 C24 C25 C26 178.4(6) . .
C24 C25 C26 C27 4.3(10) . .
C25 C26 C27 C28 -4.4(10) . .
C25 C26 C27 C30 179.2(6) . .
C26 C27 C28 C29 3.6(10) . .
C30 C27 C28 C29 179.7(6) . .
C25 C24 C29 C28 2.6(9) . .
C19 C24 C29 C28 -179.2(6) . .
C27 C28 C29 C24 -2.7(10) . .
C28 C27 C30 O13 174.0(7) . .
C26 C27 C30 O13 -9.7(9) . .
C28 C27 C30 O12 -0.4(9) . .
C26 C27 C30 O12 175.9(6) . .
O14 C31 C32 C34 -137.6(6) . .
O15 C31 C32 C34 42.2(8) . .
O14 C31 C32 C33 41.7(8) . .
O15 C31 C32 C33 -138.5(6) . .
C34 C32 C33 C34 0.5(11) . 3_576
C31 C32 C33 C34 -178.8(6) . 3_576
C34 C32 C33 C35B -177.5(8) . .
C31 C32 C33 C35B 3.2(11) . .
C33 C32 C34 C33 -0.5(12) . 3_576
C31 C32 C34 C33 178.8(6) . 3_576
C33 C32 C34 C35A -176.6(7) . .
C31 C32 C34 C35A 2.7(10) . .
C33 C34 C35A C36A 0.2(14) 3_576 .
C32 C34 C35A C36A 176.5(10) . .
C34 C33 C35B C36B -5.9(14) 3_576 .
C32 C33 C35B C36B 172.1(9) . .
O3 C1 O2 Zn4 5.4(6) . .
C2 C1 O2 Zn4 -171.7(3) . .
O2 C1 O3 Zn1 35.1(7) . .
C2 C1 O3 Zn1 -147.8(3) . .
O5 C8 O4 Zn2 8.2(7) . 1_655
C4 C8 O4 Zn2 -170.7(3) . 1_655
O4 C8 O5 Zn4 -12.9(6) . 1_655
C4 C8 O5 Zn4 166.0(3) . 1_655
O7 C15 O6 Zn2 -8.5(6) . 2
C12 C15 O6 Zn2 172.6(3) . 2
O6 C15 O7 Zn1 -37.7(6) . 2
C12 C15 O7 Zn1 141.1(4) . 2
O9 C16 O8 Zn1 20.3(7) . .
C17 C16 O8 Zn1 -160.9(3) . .
O8 C16 O9 Zn3 -21.8(7) . .
C17 C16 O9 Zn3 159.4(3) . .
O11 C23 O10 Zn2 -15.7(8) . 1_655
C21 C23 O10 Zn2 162.2(3) . 1_655
O10 C23 O11 Zn3 18.0(7) . 1_655
C21 C23 O11 Zn3 -159.9(3) . 1_655
O13 C30 O12 Zn1 2.7(8) . 4_676
C27 C30 O12 Zn1 176.8(4) . 4_676
O15 C31 O14 Zn3 -11.5(9) . .
C32 C31 O14 Zn3 168.3(4) . .
O14 C31 O15 Zn4 9.3(10) . .
C32 C31 O15 Zn4 -170.5(4) . .
Zn3 O1 Zn1 O8 -8.58(17) . .
Zn2 O1 Zn1 O8 -132.03(13) . .
Zn4 O1 Zn1 O8 118.96(13) . .
Zn3 O1 Zn1 O12 174.03(15) . 4_575
Zn2 O1 Zn1 O12 50.58(19) . 4_575
Zn4 O1 Zn1 O12 -58.43(19) . 4_575
Zn3 O1 Zn1 O7 83.84(14) . 2_545
Zn2 O1 Zn1 O7 -39.61(14) . 2_545
Zn4 O1 Zn1 O7 -148.63(13) . 2_545
Zn3 O1 Zn1 O3 -94.75(14) . .
Zn2 O1 Zn1 O3 141.80(13) . .
Zn4 O1 Zn1 O3 32.79(14) . .
Zn3 O1 Zn1 Zn2 123.46(19) . .
Zn4 O1 Zn1 Zn2 -109.01(16) . .
Zn3 O1 Zn1 Zn4 -127.53(19) . .
Zn2 O1 Zn1 Zn4 109.01(16) . .
C16 O8 Zn1 O1 -3.7(4) . .
C16 O8 Zn1 O12 173.5(4) . 4_575
C16 O8 Zn1 O7 -99.4(4) . 2_545
C16 O8 Zn1 O3 87.9(4) . .
C16 O8 Zn1 Zn2 -42.2(4) . .
C16 O8 Zn1 Zn4 35.4(4) . .
C1 O3 Zn1 O1 -58.9(4) . .
C1 O3 Zn1 O8 -170.1(4) . .
C1 O3 Zn1 O12 62.1(5) . 4_575
C1 O3 Zn1 O7 130.7(8) . 2_545
C1 O3 Zn1 Zn2 -32.0(5) . .
C1 O3 Zn1 Zn4 -37.6(4) . .
Zn3 O1 Zn2 O6 -101.54(17) . 2_545
Zn4 O1 Zn2 O6 129.66(15) . 2_545
Zn1 O1 Zn2 O6 18.56(19) . 2_545
Zn3 O1 Zn2 O4 105.00(16) . 1_455
Zn4 O1 Zn2 O4 -23.80(16) . 1_455
Zn1 O1 Zn2 O4 -134.90(13) . 1_455
Zn3 O1 Zn2 O10 6.43(17) . 1_455
Zn4 O1 Zn2 O10 -122.37(14) . 1_455
Zn1 O1 Zn2 O10 126.53(14) . 1_455
Zn3 O1 Zn2 Zn1 -120.10(19) . .
Zn4 O1 Zn2 Zn1 111.10(16) . .
Zn3 O1 Zn2 Zn4 128.80(19) . .
Zn1 O1 Zn2 Zn4 -111.10(16) . .
O1 Zn1 Zn2 O6 -164.41(16) . 2_545
O8 Zn1 Zn2 O6 -95.17(16) . 2_545
O12 Zn1 Zn2 O6 57.19(16) 4_575 2_545
O7 Zn1 Zn2 O6 -28.38(14) 2_545 2_545
O3 Zn1 Zn2 O6 148.85(15) . 2_545
Zn4 Zn1 Zn2 O6 154.67(11) . 2_545
O8 Zn1 Zn2 O1 69.23(18) . .
O12 Zn1 Zn2 O1 -138.41(17) 4_575 .
O7 Zn1 Zn2 O1 136.03(16) 2_545 .
O3 Zn1 Zn2 O1 -46.74(17) . .
Zn4 Zn1 Zn2 O1 -40.93(13) . .
O1 Zn1 Zn2 O4 67.08(18) . 1_455
O8 Zn1 Zn2 O4 136.31(18) . 1_455
O12 Zn1 Zn2 O4 -71.32(18) 4_575 1_455
O7 Zn1 Zn2 O4 -156.89(17) 2_545 1_455
O3 Zn1 Zn2 O4 20.34(18) . 1_455
Zn4 Zn1 Zn2 O4 26.16(14) . 1_455
O1 Zn1 Zn2 O10 -67.49(18) . 1_455
O8 Zn1 Zn2 O10 1.74(17) . 1_455
O12 Zn1 Zn2 O10 154.10(17) 4_575 1_455
O7 Zn1 Zn2 O10 68.54(16) 2_545 1_455
O3 Zn1 Zn2 O10 -114.23(16) . 1_455
Zn4 Zn1 Zn2 O10 -108.42(12) . 1_455
O1 Zn1 Zn2 Zn4 40.93(13) . .
O8 Zn1 Zn2 Zn4 110.16(12) . .
O12 Zn1 Zn2 Zn4 -97.48(12) 4_575 .
O7 Zn1 Zn2 Zn4 176.96(10) 2_545 .
O3 Zn1 Zn2 Zn4 -5.81(11) . .
Zn2 O1 Zn3 O11 -4.5(2) . 1_455
Zn4 O1 Zn3 O11 117.67(15) . 1_455
Zn1 O1 Zn3 O11 -120.56(15) . 1_455
Zn2 O1 Zn3 O9 123.74(16) . .
Zn4 O1 Zn3 O9 -114.12(15) . .
Zn1 O1 Zn3 O9 7.64(18) . .
Zn2 O1 Zn3 O14 -118.51(17) . .
Zn4 O1 Zn3 O14 3.6(2) . .
Zn1 O1 Zn3 O14 125.40(16) . .
C16 O9 Zn3 O1 6.0(4) . .
C16 O9 Zn3 O11 134.2(4) . 1_455
C16 O9 Zn3 O14 -114.5(4) . .
C31 O14 Zn3 O1 4.6(5) . .
C31 O14 Zn3 O11 -116.2(5) . 1_455
C31 O14 Zn3 O9 124.9(5) . .
Zn3 O1 Zn4 O2 104.93(17) . .
Zn2 O1 Zn4 O2 -127.18(14) . .
Zn1 O1 Zn4 O2 -18.70(19) . .
Zn3 O1 Zn4 O5 -106.55(16) . 1_455
Zn2 O1 Zn4 O5 21.35(16) . 1_455
Zn1 O1 Zn4 O5 129.82(13) . 1_455
Zn3 O1 Zn4 O15 -4.86(17) . .
Zn2 O1 Zn4 O15 123.03(13) . .
Zn1 O1 Zn4 O15 -128.49(13) . .
Zn3 O1 Zn4 Zn2 -127.89(19) . .
Zn1 O1 Zn4 Zn2 108.48(16) . .
Zn3 O1 Zn4 Zn1 123.63(19) . .
Zn2 O1 Zn4 Zn1 -108.48(16) . .
C1 O2 Zn4 O1 -10.5(3) . .
C1 O2 Zn4 O5 -160.1(3) . 1_455
C1 O2 Zn4 O15 100.8(3) . .
C1 O2 Zn4 Zn2 -59.6(3) . .
C1 O2 Zn4 Zn1 -21.5(3) . .
C31 O15 Zn4 O1 0.0(5) . .
C31 O15 Zn4 O2 -129.2(5) . .
C31 O15 Zn4 O5 117.9(5) . 1_455
C31 O15 Zn4 Zn2 36.3(5) . .
C31 O15 Zn4 Zn1 -33.5(5) . .
O6 Zn2 Zn4 O1 -82.1(2) 2_545 .
O4 Zn2 Zn4 O1 157.40(16) 1_455 .
O10 Zn2 Zn4 O1 71.04(16) 1_455 .
Zn1 Zn2 Zn4 O1 -41.43(12) . .
O6 Zn2 Zn4 O2 5.2(2) 2_545 .
O1 Zn2 Zn4 O2 87.35(19) . .
O4 Zn2 Zn4 O2 -115.24(17) 1_455 .
O10 Zn2 Zn4 O2 158.39(18) 1_455 .
Zn1 Zn2 Zn4 O2 45.93(14) . .
O6 Zn2 Zn4 O5 117.30(18) 2_545 1_455
O1 Zn2 Zn4 O5 -160.59(15) . 1_455
O4 Zn2 Zn4 O5 -3.19(13) 1_455 1_455
O10 Zn2 Zn4 O5 -89.55(14) 1_455 1_455
Zn1 Zn2 Zn4 O5 157.98(9) . 1_455
O6 Zn2 Zn4 O15 -152.36(19) 2_545 .
O1 Zn2 Zn4 O15 -70.25(16) . .
O4 Zn2 Zn4 O15 87.16(15) 1_455 .
O10 Zn2 Zn4 O15 0.79(16) 1_455 .
Zn1 Zn2 Zn4 O15 -111.67(12) . .
O6 Zn2 Zn4 Zn1 -40.68(16) 2_545 .
O1 Zn2 Zn4 Zn1 41.43(12) . .
O4 Zn2 Zn4 Zn1 -161.17(10) 1_455 .
O10 Zn2 Zn4 Zn1 112.47(11) 1_455 .
O8 Zn1 Zn4 O1 -79.98(16) . .
O12 Zn1 Zn4 O1 132.40(17) 4_575 .
O7 Zn1 Zn4 O1 39.54(16) 2_545 .
O3 Zn1 Zn4 O1 -142.58(16) . .
Zn2 Zn1 Zn4 O1 42.95(12) . .
O1 Zn1 Zn4 O2 164.86(16) . .
O8 Zn1 Zn4 O2 84.88(14) . .
O12 Zn1 Zn4 O2 -62.74(15) 4_575 .
O7 Zn1 Zn4 O2 -155.60(15) 2_545 .
O3 Zn1 Zn4 O2 22.28(14) . .
Zn2 Zn1 Zn4 O2 -152.18(10) . .
O1 Zn1 Zn4 O5 -73.87(17) . 1_455
O8 Zn1 Zn4 O5 -153.85(16) . 1_455
O12 Zn1 Zn4 O5 58.53(17) 4_575 1_455
O7 Zn1 Zn4 O5 -34.33(16) 2_545 1_455
O3 Zn1 Zn4 O5 143.55(16) . 1_455
Zn2 Zn1 Zn4 O5 -30.92(12) . 1_455
O1 Zn1 Zn4 O15 64.45(17) . .
O8 Zn1 Zn4 O15 -15.53(16) . .
O12 Zn1 Zn4 O15 -163.15(16) 4_575 .
O7 Zn1 Zn4 O15 103.99(17) 2_545 .
O3 Zn1 Zn4 O15 -78.13(16) . .
Zn2 Zn1 Zn4 O15 107.41(13) . .
O1 Zn1 Zn4 Zn2 -42.95(12) . .
O8 Zn1 Zn4 Zn2 -122.94(11) . .
O12 Zn1 Zn4 Zn2 89.44(11) 4_575 .
O7 Zn1 Zn4 Zn2 -3.42(11) 2_545 .
O3 Zn1 Zn4 Zn2 174.46(10) . .

loop_
_platon_squeeze_void_nr
_platon_squeeze_void_average_x
_platon_squeeze_void_average_y
_platon_squeeze_void_average_z
_platon_squeeze_void_volume
_platon_squeeze_void_count_electrons
_platon_squeeze_void_content
1 -0.007 -0.007 -0.002 4455 2168 ' '
